data_1572426
loop_
_publ_author_name
'Queen, Joshua D.'
'Rajabi, Ahmadreza'
'Goudzwaard, Quinn E.'
'Yuan, Qiong'
'Nguyen, Dang Khoa'
'Ziller, Joseph W.'
'Furche, Filipp'
'Xi, Zhenfeng'
'Evans, William J.'

_publ_section_title
;
 Dinitrogen reduction chemistry with scandium provides a complex with two
 side-on (N[double bond, length as m-dash]N)<sup>2-</sup> ligands bound to
 one metal:
 (C<sub>5</sub>Me<sub>5</sub>)Sc[(&#xb5;-&#x3b7;<sup>2</sup>:&#x3b7;<sup>2</sup>-N<sub>2</sub>)Sc(C<sub>5</sub>Me<sub>5</sub>)<sub>2</sub>]<sub>2</sub>.
;
_journal_issue 39
_journal_name_full 'Chemical science'
_journal_page_first 16069
_journal_page_last 16078
_journal_paper_doi 10.1039/d4sc03977g
_journal_volume 15
_journal_year 2024
_chemical_formula_moiety 'C34 H53 I N2 O Sc2, C6 H14'
_chemical_formula_sum 'C40 H67 I N2 O Sc2'
_chemical_formula_weight 808.77
_chemical_properties_physical Air-sensitive
_space_group_crystal_system orthorhombic
_space_group_IT_number 19
_space_group_name_Hall 'P 2ac 2ab'
_space_group_name_H-M_alt 'P 21 21 21'
_atom_sites_solution_hydrogens geom
_audit_creation_method SHELXL-2014/7
_audit_update_record
;
2024-05-10 deposited with the CCDC.	2024-08-29 downloaded from the CCDC.
;
_cell_angle_alpha 90
_cell_angle_beta 90
_cell_angle_gamma 90
_cell_formula_units_Z 4
_cell_length_a 13.4651(9)
_cell_length_b 14.9197(10)
_cell_length_c 20.5495(13)
_cell_measurement_reflns_used 9677
_cell_measurement_temperature 93(2)
_cell_measurement_theta_max 30.24
_cell_measurement_theta_min 2.27
_cell_volume 4128.3(5)
_computing_cell_refinement 'Bruker SAINT 8.34a, 2013'
_computing_data_collection 'Bruker APEX2 2014.11-0, 2014'
_computing_data_reduction 'Bruker SAINT 8.34a, 2013'
_computing_molecular_graphics 'Bruker SHELXTL'
_computing_publication_material 'Bruker SHELXTL'
_computing_structure_refinement 'SHELXL-2014/7 (Sheldrick, 2014)'
_computing_structure_solution 'Bruker SHELXTL 2014/4'
_diffrn_ambient_temperature 93(2)
_diffrn_measured_fraction_theta_full 1.000
_diffrn_measured_fraction_theta_max 0.989
_diffrn_measurement_device_type 'Bruker APEX-II CCD'
_diffrn_measurement_method '\f and \w scans'
_diffrn_radiation_type MoK\a
_diffrn_radiation_wavelength 0.71073
_diffrn_reflns_av_R_equivalents 0.0415
_diffrn_reflns_av_unetI/netI 0.0340
_diffrn_reflns_Laue_measured_fraction_full 1.000
_diffrn_reflns_Laue_measured_fraction_max 0.989
_diffrn_reflns_limit_h_max 19
_diffrn_reflns_limit_h_min -19
_diffrn_reflns_limit_k_max 21
_diffrn_reflns_limit_k_min -21
_diffrn_reflns_limit_l_max 29
_diffrn_reflns_limit_l_min -29
_diffrn_reflns_number 66705
_diffrn_reflns_point_group_measured_fraction_full 1.000
_diffrn_reflns_point_group_measured_fraction_max 0.985
_diffrn_reflns_theta_full 25.242
_diffrn_reflns_theta_max 30.624
_diffrn_reflns_theta_min 1.808
_diffrn_source 'fine-focus sealed tube'
_exptl_absorpt_coefficient_mu 1.107
_exptl_absorpt_correction_T_max 0.7461
_exptl_absorpt_correction_T_min 0.5910
_exptl_absorpt_correction_type multi-scan
_exptl_absorpt_process_details 'Bruker SADABS 2014/5'
_exptl_crystal_colour green
_exptl_crystal_density_diffrn 1.301
_exptl_crystal_density_meas ?
_exptl_crystal_density_method not_measured
_exptl_crystal_description block
_exptl_crystal_F_000 1696
_exptl_crystal_size_max 0.294
_exptl_crystal_size_mid 0.205
_exptl_crystal_size_min 0.188
_exptl_transmission_factor_max 0.7461
_exptl_transmission_factor_min 0.5910
_refine_diff_density_max 1.094
_refine_diff_density_min -0.431
_refine_diff_density_rms 0.085
_refine_ls_abs_structure_details
; 
 Flack x determined using 4921 quotients [(I+)-(I-)]/[(I+)+(I-)] 
 (Parsons, Flack and Wagner, Acta Cryst. B69 (2013) 249-259). 
;
_refine_ls_abs_structure_Flack 0.012(5)
_refine_ls_extinction_method none
_refine_ls_goodness_of_fit_ref 1.073
_refine_ls_hydrogen_treatment constr
_refine_ls_matrix_type full
_refine_ls_number_parameters 458
_refine_ls_number_reflns 12559
_refine_ls_number_restraints 0
_refine_ls_restrained_S_all 1.073
_refine_ls_R_factor_all 0.0366
_refine_ls_R_factor_gt 0.0327
_refine_ls_shift/su_max 0.002
_refine_ls_shift/su_mean 0.000
_refine_ls_structure_factor_coef Fsqd
_refine_ls_weighting_details 'w=1/[\s^2^(Fo^2^)+(0.0537P)^2^+0.3480P] where P=(Fo^2^+2Fc^2^)/3'
_refine_ls_weighting_scheme calc
_refine_ls_wR_factor_gt 0.0869
_refine_ls_wR_factor_ref 0.0889
_reflns_Friedel_coverage 0.818
_reflns_Friedel_fraction_full 1.000
_reflns_Friedel_fraction_max 0.981
_reflns_number_gt 11609
_reflns_number_total 12559
_reflns_threshold_expression 'I > 2\s(I)'
_cod_data_source_file d4sc03977g3.cif
_cod_data_source_block qeg2
_cod_depositor_comments
;
The following automatic conversions were performed:

data item '_exptl_crystal_density_meas' value 'not_measured' was
changed to '?' -- the value is perceived as not measured.

Automatic conversion script
Id: cif_fix_values 8170 2020-07-09 18:12:32Z antanas 

 Adding full bibliography for 1572423--1572428.cif.
;
_cod_database_code 1572426
_shelx_shelxl_version_number 2014/7
_shelx_space_group_comment
; 
The symmetry employed for this shelxl refinement is uniquely defined 
by the following loop, which should always be used as a source of 
symmetry information in preference to the above space-group names. 
They are only intended as comments. 
;
_shelx_estimated_absorpt_t_min 0.737
_shelx_estimated_absorpt_t_max 0.819
_exptl_absorpt_special_details
; 
Reflections not merged 
66828 Corrected reflections written to file qeg2.hkl 
Estimated minimum and maximum transmission:  0.5910  0.7461 
The ratio of these values is more reliable than their absolute values! 
Additional spherical absorption correction applied with mu*r =  0.2000 
;

loop_
_space_group_symop_operation_xyz
'x, y, z'
'-x+1/2, -y, z+1/2'
'-x, y+1/2, -z+1/2'
'x+1/2, -y+1/2, -z'

loop_
_atom_site_label
_atom_site_type_symbol
_atom_site_fract_x
_atom_site_fract_y
_atom_site_fract_z
_atom_site_U_iso_or_equiv
_atom_site_adp_type
_atom_site_occupancy
_atom_site_site_symmetry_order
_atom_site_calc_flag
_atom_site_refinement_flags_posn
_atom_site_refinement_flags_adp
_atom_site_refinement_flags_occupancy
_atom_site_disorder_assembly
_atom_site_disorder_group
Sc1 Sc 0.43764(8) 0.34183(9) 0.16174(7) 0.0187(2) Uani 0.82 1 d . . P A 1
Sc2 Sc 0.14277(7) 0.32888(5) 0.21928(4) 0.01744(16) Uani 0.82 1 d . . P A 1
Sc1A Sc 0.4735(4) 0.3453(5) 0.1627(4) 0.0259(11) Uani 0.18 1 d . . P A 2
Sc2A Sc 0.1019(3) 0.3241(3) 0.2285(2) 0.0220(8) Uani 0.18 1 d . . P A 2
N1 N 0.2799(2) 0.3387(2) 0.16294(15) 0.0210(6) Uani 0.82 1 d . . P A 1
N2 N 0.3050(3) 0.33096(19) 0.22101(16) 0.0198(6) Uani 0.82 1 d . . P A 1
N1A N 0.3349(13) 0.3334(11) 0.1944(9) 0.025(3) Uiso 0.18 1 d . . P A 2
N2A N 0.2463(13) 0.3274(10) 0.2078(7) 0.024(3) Uiso 0.18 1 d . . P A 2
I1 I 0.51598(2) 0.49375(2) 0.23146(2) 0.02753(6) Uani 1 1 d . . . . .
O1 O 0.51635(19) 0.25749(14) 0.23510(12) 0.0300(5) Uani 1 1 d . . . . .
C1 C 0.5029(3) 0.4142(2) 0.05948(15) 0.0288(7) Uani 1 1 d . . . . .
C2 C 0.5820(3) 0.3584(2) 0.08016(16) 0.0285(6) Uani 1 1 d . . . . .
C3 C 0.5496(3) 0.2690(2) 0.07689(17) 0.0321(7) Uani 1 1 d . . . . .
C4 C 0.4507(3) 0.2694(3) 0.05410(17) 0.0350(8) Uani 1 1 d . . . . .
C5 C 0.4220(3) 0.3588(3) 0.04263(16) 0.0329(7) Uani 1 1 d . . . . .
C6 C 0.5080(3) 0.5141(2) 0.04957(19) 0.0424(9) Uani 1 1 d . . . . .
H6A H 0.4436 0.5409 0.0604 0.064 Uiso 1 1 calc R U . . .
H6B H 0.5241 0.5270 0.0040 0.064 Uiso 1 1 calc R U . . .
H6C H 0.5594 0.5394 0.0778 0.064 Uiso 1 1 calc R U . . .
C7 C 0.6846(3) 0.3917(3) 0.0949(2) 0.0389(8) Uani 1 1 d . . . . .
H7A H 0.6812 0.4380 0.1287 0.058 Uiso 1 1 calc R U . . .
H7B H 0.7140 0.4171 0.0553 0.058 Uiso 1 1 calc R U . . .
H7C H 0.7256 0.3418 0.1102 0.058 Uiso 1 1 calc R U . . .
C8 C 0.6113(4) 0.1855(3) 0.0875(2) 0.0460(10) Uani 1 1 d . . . . .
H8A H 0.6776 0.2025 0.1029 0.069 Uiso 1 1 calc R U . . .
H8B H 0.6172 0.1525 0.0465 0.069 Uiso 1 1 calc R U . . .
H8C H 0.5791 0.1474 0.1201 0.069 Uiso 1 1 calc R U . . .
C9 C 0.3935(4) 0.1877(4) 0.0333(2) 0.0590(15) Uani 1 1 d . . . . .
H9A H 0.4046 0.1392 0.0645 0.089 Uiso 1 1 calc R U . . .
H9B H 0.4160 0.1688 -0.0099 0.089 Uiso 1 1 calc R U . . .
H9C H 0.3225 0.2021 0.0316 0.089 Uiso 1 1 calc R U . . .
C10 C 0.3264(3) 0.3896(4) 0.0122(2) 0.0499(12) Uani 1 1 d . . . . .
H10A H 0.2704 0.3593 0.0332 0.075 Uiso 1 1 calc R U . . .
H10B H 0.3268 0.3751 -0.0343 0.075 Uiso 1 1 calc R U . . .
H10C H 0.3196 0.4546 0.0178 0.075 Uiso 1 1 calc R U . . .
C11 C 0.0969(3) 0.1873(2) 0.16131(18) 0.0314(7) Uani 1 1 d . . . . .
C12 C 0.1730(3) 0.1648(2) 0.20520(16) 0.0290(7) Uani 1 1 d . . . . .
C13 C 0.1383(3) 0.1761(2) 0.26916(18) 0.0303(6) Uani 1 1 d . . . . .
C14 C 0.0376(3) 0.2052(2) 0.2664(2) 0.0335(7) Uani 1 1 d . . . . .
C15 C 0.0123(3) 0.2108(2) 0.19884(19) 0.0342(7) Uani 1 1 d . . . . .
C16 C 0.1009(3) 0.1818(3) 0.08804(18) 0.0383(8) Uani 1 1 d . . . . .
H16A H 0.1684 0.1663 0.0743 0.057 Uiso 1 1 calc R U . . .
H16B H 0.0823 0.2399 0.0694 0.057 Uiso 1 1 calc R U . . .
H16C H 0.0545 0.1357 0.0728 0.057 Uiso 1 1 calc R U . . .
C17 C 0.2729(3) 0.1281(2) 0.18562(19) 0.0346(8) Uani 1 1 d . . . . .
H17A H 0.2921 0.1532 0.1434 0.052 Uiso 1 1 calc R U . . .
H17B H 0.2691 0.0627 0.1824 0.052 Uiso 1 1 calc R U . . .
H17C H 0.3225 0.1446 0.2184 0.052 Uiso 1 1 calc R U . . .
C18 C 0.1953(3) 0.1569(3) 0.33077(18) 0.0375(8) Uani 1 1 d . . . . .
H18A H 0.2605 0.1320 0.3197 0.056 Uiso 1 1 calc R U . . .
H18B H 0.1584 0.1136 0.3572 0.056 Uiso 1 1 calc R U . . .
H18C H 0.2040 0.2126 0.3554 0.056 Uiso 1 1 calc R U . . .
C19 C -0.0299(3) 0.2124(2) 0.3231(2) 0.0409(9) Uani 1 1 d . . . . .
H19A H 0.0082 0.2304 0.3616 0.061 Uiso 1 1 calc R U . . .
H19B H -0.0613 0.1542 0.3312 0.061 Uiso 1 1 calc R U . . .
H19C H -0.0812 0.2573 0.3142 0.061 Uiso 1 1 calc R U . . .
C20 C -0.0900(3) 0.2233(3) 0.1715(2) 0.0426(9) Uani 1 1 d . . . . .
H20A H -0.1367 0.2356 0.2070 0.064 Uiso 1 1 calc R U . . .
H20B H -0.1104 0.1687 0.1486 0.064 Uiso 1 1 calc R U . . .
H20C H -0.0899 0.2738 0.1410 0.064 Uiso 1 1 calc R U . . .
C21 C 0.1503(3) 0.4912(2) 0.19994(16) 0.0303(6) Uani 1 1 d . . . . .
C22 C 0.0532(3) 0.4649(2) 0.18111(17) 0.0316(7) Uani 1 1 d . . . . .
C23 C 0.0003(3) 0.44076(19) 0.23812(18) 0.0313(7) Uani 1 1 d . . . . .
C24 C 0.0657(3) 0.4482(2) 0.29150(17) 0.0291(7) Uani 1 1 d . . . . .
C25 C 0.1582(3) 0.47983(19) 0.26828(17) 0.0279(6) Uani 1 1 d . . . . .
C26 C 0.2287(3) 0.5313(3) 0.1562(2) 0.0407(9) Uani 1 1 d . . . . .
H26A H 0.2278 0.5006 0.1140 0.061 Uiso 1 1 calc R U . . .
H26B H 0.2942 0.5240 0.1764 0.061 Uiso 1 1 calc R U . . .
H26C H 0.2151 0.5952 0.1498 0.061 Uiso 1 1 calc R U . . .
C27 C 0.0132(4) 0.4670(2) 0.11301(19) 0.0438(10) Uani 1 1 d . . . . .
H27A H -0.0085 0.5280 0.1024 0.066 Uiso 1 1 calc R U . . .
H27B H -0.0433 0.4259 0.1096 0.066 Uiso 1 1 calc R U . . .
H27C H 0.0653 0.4484 0.0826 0.066 Uiso 1 1 calc R U . . .
C28 C -0.1105(3) 0.4286(2) 0.2425(2) 0.0415(9) Uani 1 1 d . . . . .
H28A H -0.1356 0.4053 0.2010 0.062 Uiso 1 1 calc R U . . .
H28B H -0.1420 0.4864 0.2518 0.062 Uiso 1 1 calc R U . . .
H28C H -0.1261 0.3860 0.2774 0.062 Uiso 1 1 calc R U . . .
C29 C 0.0387(3) 0.4397(3) 0.36226(19) 0.0408(9) Uani 1 1 d . . . . .
H29A H -0.0219 0.4037 0.3665 0.061 Uiso 1 1 calc R U . . .
H29B H 0.0273 0.4994 0.3806 0.061 Uiso 1 1 calc R U . . .
H29C H 0.0930 0.4104 0.3858 0.061 Uiso 1 1 calc R U . . .
C30 C 0.2460(3) 0.5022(3) 0.31072(19) 0.0389(8) Uani 1 1 d . . . . .
H30A H 0.2509 0.4583 0.3460 0.058 Uiso 1 1 calc R U . . .
H30B H 0.2373 0.5623 0.3292 0.058 Uiso 1 1 calc R U . . .
H30C H 0.3069 0.5007 0.2846 0.058 Uiso 1 1 calc R U . . .
C31 C 0.4760(3) 0.2505(2) 0.30153(16) 0.0319(7) Uani 1 1 d . . . . .
H31A H 0.4278 0.2005 0.3044 0.038 Uiso 1 1 calc R U . . .
H31B H 0.4420 0.3067 0.3140 0.038 Uiso 1 1 calc R U . . .
C32 C 0.5639(3) 0.2333(3) 0.34563(18) 0.0366(8) Uani 1 1 d . . . . .
H32A H 0.5549 0.2627 0.3884 0.044 Uiso 1 1 calc R U . . .
H32B H 0.5744 0.1683 0.3523 0.044 Uiso 1 1 calc R U . . .
C33 C 0.6492(3) 0.2747(3) 0.3084(2) 0.0433(9) Uani 1 1 d . . . . .
H33A H 0.6514 0.3405 0.3144 0.052 Uiso 1 1 calc R U . . .
H33B H 0.7137 0.2486 0.3218 0.052 Uiso 1 1 calc R U . . .
C34 C 0.6239(3) 0.2501(3) 0.2393(2) 0.0426(9) Uani 1 1 d . . . . .
H34A H 0.6563 0.2916 0.2083 0.051 Uiso 1 1 calc R U . . .
H34B H 0.6456 0.1881 0.2294 0.051 Uiso 1 1 calc R U . . .
C35 C 0.4240(5) 0.4293(3) 0.4502(2) 0.0579(13) Uani 1 1 d . . . . .
H35A H 0.4819 0.4639 0.4645 0.087 Uiso 1 1 calc R U . . .
H35B H 0.3648 0.4674 0.4515 0.087 Uiso 1 1 calc R U . . .
H35C H 0.4348 0.4080 0.4057 0.087 Uiso 1 1 calc R U . . .
C36 C 0.4095(5) 0.3498(4) 0.4950(3) 0.0646(15) Uani 1 1 d . . . . .
H36A H 0.4740 0.3182 0.4982 0.078 Uiso 1 1 calc R U . . .
H36B H 0.3942 0.3736 0.5389 0.078 Uiso 1 1 calc R U . . .
C37 C 0.3340(5) 0.2829(4) 0.4795(3) 0.0574(13) Uani 1 1 d . . . . .
H37A H 0.3496 0.2584 0.4359 0.069 Uiso 1 1 calc R U . . .
H37B H 0.2695 0.3143 0.4759 0.069 Uiso 1 1 calc R U . . .
C38 C 0.3201(6) 0.2047(4) 0.5251(3) 0.0692(16) Uani 1 1 d . . . . .
H38A H 0.3854 0.1751 0.5302 0.083 Uiso 1 1 calc R U . . .
H38B H 0.3017 0.2293 0.5682 0.083 Uiso 1 1 calc R U . . .
C39 C 0.2490(5) 0.1365(4) 0.5091(3) 0.0721(17) Uani 1 1 d . . . . .
H39A H 0.2674 0.1120 0.4660 0.087 Uiso 1 1 calc R U . . .
H39B H 0.1837 0.1661 0.5040 0.087 Uiso 1 1 calc R U . . .
C40 C 0.2354(7) 0.0612(5) 0.5527(4) 0.095(3) Uani 1 1 d . . . . .
H40A H 0.2873 0.0165 0.5447 0.143 Uiso 1 1 calc R U . . .
H40B H 0.1701 0.0342 0.5451 0.143 Uiso 1 1 calc R U . . .
H40C H 0.2397 0.0820 0.5979 0.143 Uiso 1 1 calc R U . . .

loop_
_atom_site_aniso_label
_atom_site_aniso_U_11
_atom_site_aniso_U_22
_atom_site_aniso_U_33
_atom_site_aniso_U_23
_atom_site_aniso_U_13
_atom_site_aniso_U_12
Sc1 0.0202(5) 0.0167(3) 0.0190(3) -0.0027(2) 0.0009(5) 0.0002(5)
Sc2 0.0222(4) 0.0117(3) 0.0184(4) -0.0003(2) 0.0012(3) -0.0019(3)
Sc1A 0.020(2) 0.030(2) 0.0278(19) -0.0066(14) 0.003(3) 0.003(3)
Sc2A 0.023(2) 0.0156(14) 0.0270(18) 0.0006(13) 0.0044(18) -0.0049(15)
N1 0.0234(15) 0.0149(13) 0.0249(15) -0.0020(11) 0.0014(12) -0.0012(11)
N2 0.0256(16) 0.0128(12) 0.0209(16) -0.0013(11) -0.0002(14) -0.0022(10)
I1 0.03220(10) 0.02129(9) 0.02909(10) -0.00334(7) -0.00219(7) -0.00210(7)
O1 0.0422(13) 0.0225(10) 0.0253(10) -0.0012(9) -0.0012(12) 0.0028(9)
C1 0.0350(19) 0.0295(15) 0.0218(13) 0.0012(11) 0.0001(12) 0.0048(13)
C2 0.0326(16) 0.0299(16) 0.0230(14) 0.0011(12) 0.0003(12) 0.0030(13)
C3 0.044(2) 0.0254(16) 0.0264(16) -0.0038(12) 0.0088(14) 0.0040(14)
C4 0.043(2) 0.0361(18) 0.0255(16) -0.0125(13) 0.0118(15) -0.0101(15)
C5 0.0308(17) 0.047(2) 0.0204(14) -0.0084(14) 0.0037(12) 0.0037(15)
C6 0.066(3) 0.0315(17) 0.0300(17) 0.0044(13) -0.0018(16) 0.0064(18)
C7 0.0371(19) 0.043(2) 0.037(2) 0.0017(16) -0.0032(16) -0.0014(16)
C8 0.064(3) 0.0280(18) 0.046(2) -0.0014(16) 0.016(2) 0.0132(18)
C9 0.067(3) 0.063(3) 0.048(2) -0.028(2) 0.025(2) -0.032(3)
C10 0.035(2) 0.087(4) 0.0271(18) -0.008(2) -0.0004(15) 0.011(2)
C11 0.044(2) 0.0167(14) 0.0337(17) -0.0050(12) -0.0089(15) 0.0009(13)
C12 0.0452(19) 0.0142(13) 0.0277(15) -0.0024(11) -0.0088(14) -0.0017(13)
C13 0.0448(18) 0.0167(12) 0.0294(15) 0.0027(13) -0.0073(16) -0.0009(12)
C14 0.043(2) 0.0182(13) 0.0391(18) -0.0018(14) -0.0032(16) -0.0021(12)
C15 0.0407(19) 0.0178(13) 0.0443(19) -0.0018(13) -0.0105(17) -0.0018(14)
C16 0.051(2) 0.0324(18) 0.0311(17) -0.0068(14) -0.0117(16) 0.0017(16)
C17 0.045(2) 0.0217(15) 0.0370(19) -0.0036(13) -0.0070(16) 0.0020(14)
C18 0.055(2) 0.0283(17) 0.0294(17) 0.0060(13) -0.0088(16) -0.0027(16)
C19 0.047(2) 0.0236(15) 0.052(2) 0.0059(15) 0.0071(18) -0.0053(15)
C20 0.037(2) 0.0296(18) 0.061(3) -0.0075(17) -0.0097(19) 0.0000(15)
C21 0.0429(17) 0.0173(13) 0.0309(14) 0.0008(12) 0.0070(13) 0.0088(14)
C22 0.051(2) 0.0154(13) 0.0286(16) 0.0002(11) -0.0034(14) 0.0075(13)
C23 0.044(2) 0.0151(12) 0.0348(16) -0.0004(11) -0.0019(15) -0.0032(11)
C24 0.0403(19) 0.0197(14) 0.0273(15) -0.0038(11) 0.0022(14) -0.0049(13)
C25 0.0367(16) 0.0175(12) 0.0295(14) -0.0065(12) 0.0032(13) -0.0004(11)
C26 0.050(2) 0.0282(17) 0.044(2) 0.0099(15) 0.0141(18) 0.0081(15)
C27 0.069(3) 0.0267(16) 0.0357(18) 0.0022(14) -0.0133(19) 0.0092(18)
C28 0.042(2) 0.0236(15) 0.059(3) 0.0025(16) -0.0062(18) -0.0001(13)
C29 0.052(2) 0.041(2) 0.0301(17) -0.0052(15) 0.0064(16) -0.0113(18)
C30 0.0387(17) 0.0328(18) 0.0452(19) -0.0130(17) 0.0042(14) -0.0027(17)
C31 0.0418(18) 0.0266(15) 0.0272(15) 0.0017(12) -0.0006(15) 0.0015(15)
C32 0.049(2) 0.0329(18) 0.0277(16) 0.0019(13) -0.0060(16) 0.0024(16)
C33 0.045(2) 0.0363(19) 0.049(2) 0.0069(17) -0.0118(19) -0.0023(17)
C34 0.041(2) 0.043(2) 0.043(2) 0.0118(18) 0.0047(18) 0.0060(16)
C35 0.087(4) 0.039(2) 0.047(2) 0.0015(19) -0.002(3) -0.012(2)
C36 0.098(4) 0.050(3) 0.046(3) -0.003(2) 0.011(3) -0.009(3)
C37 0.075(4) 0.053(3) 0.044(2) -0.006(2) -0.007(2) -0.004(3)
C38 0.097(5) 0.058(3) 0.053(3) -0.004(2) 0.015(3) 0.004(3)
C39 0.096(5) 0.063(4) 0.057(3) -0.006(3) 0.002(3) 0.013(3)
C40 0.130(7) 0.064(4) 0.092(5) -0.023(3) 0.050(5) -0.025(4)

loop_
_atom_type_symbol
_atom_type_description
_atom_type_scat_dispersion_real
_atom_type_scat_dispersion_imag
_atom_type_scat_source
C C 0.0033 0.0016 'International Tables Vol C Tables 4.2.6.8 and 6.1.1.4'
H H 0.0000 0.0000 'International Tables Vol C Tables 4.2.6.8 and 6.1.1.4'
I I -0.4742 1.8119 'International Tables Vol C Tables 4.2.6.8 and 6.1.1.4'
N N 0.0061 0.0033 'International Tables Vol C Tables 4.2.6.8 and 6.1.1.4'
O O 0.0106 0.0060 'International Tables Vol C Tables 4.2.6.8 and 6.1.1.4'
Sc Sc 0.2519 0.3716 'International Tables Vol C Tables 4.2.6.8 and 6.1.1.4'

loop_
_geom_angle_atom_site_label_1
_geom_angle_atom_site_label_2
_geom_angle_atom_site_label_3
_geom_angle
_geom_angle_site_symmetry_1
_geom_angle_site_symmetry_3
_geom_angle_publ_flag
N1 Sc1 N2 33.72(12) . . ?
N1 Sc1 O1 117.05(12) . . ?
N2 Sc1 O1 88.26(11) . . ?
N1 Sc1 C4 94.14(14) . . ?
N2 Sc1 C4 121.97(13) . . ?
O1 Sc1 C4 108.94(13) . . ?
N1 Sc1 C5 85.88(13) . . ?
N2 Sc1 C5 119.60(13) . . ?
O1 Sc1 C5 140.16(12) . . ?
C4 Sc1 C5 33.15(13) . . ?
N1 Sc1 C1 111.55(13) . . ?
N2 Sc1 C1 141.96(12) . . ?
O1 Sc1 C1 129.73(11) . . ?
C4 Sc1 C1 54.23(12) . . ?
C5 Sc1 C1 32.82(12) . . ?
N1 Sc1 C3 126.15(14) . . ?
N2 Sc1 C3 147.11(13) . . ?
O1 Sc1 C3 86.60(11) . . ?
C4 Sc1 C3 32.62(14) . . ?
C5 Sc1 C3 54.28(13) . . ?
C1 Sc1 C3 53.57(11) . . ?
N1 Sc1 C2 139.74(13) . . ?
N2 Sc1 C2 173.42(13) . . ?
O1 Sc1 C2 97.78(11) . . ?
C4 Sc1 C2 53.53(12) . . ?
C5 Sc1 C2 53.86(12) . . ?
C1 Sc1 C2 32.24(10) . . ?
C3 Sc1 C2 31.83(11) . . ?
N1 Sc1 I1 112.17(10) . . ?
N2 Sc1 I1 94.66(9) . . ?
O1 Sc1 I1 86.21(7) . . ?
C4 Sc1 I1 139.80(10) . . ?
C5 Sc1 I1 116.32(11) . . ?
C1 Sc1 I1 87.13(9) . . ?
C3 Sc1 I1 117.34(10) . . ?
C2 Sc1 I1 88.38(9) . . ?
N1 Sc2 N2 33.13(12) . . ?
N1 Sc2 C21 79.21(11) . . ?
N2 Sc2 C21 86.97(12) . . ?
N1 Sc2 C25 94.77(12) . . ?
N2 Sc2 C25 84.06(11) . . ?
C21 Sc2 C25 33.43(11) . . ?
N1 Sc2 C22 100.82(13) . . ?
N2 Sc2 C22 118.57(13) . . ?
C21 Sc2 C22 33.36(12) . . ?
C25 Sc2 C22 55.03(12) . . ?
N1 Sc2 C12 82.34(12) . . ?
N2 Sc2 C12 81.53(12) . . ?
C21 Sc2 C12 160.14(12) . . ?
C25 Sc2 C12 157.62(12) . . ?
C22 Sc2 C12 147.34(12) . . ?
N1 Sc2 C13 107.40(13) . . ?
N2 Sc2 C13 91.73(12) . . ?
C21 Sc2 C13 165.08(12) . . ?
C25 Sc2 C13 131.66(12) . . ?
C22 Sc2 C13 149.48(14) . . ?
C12 Sc2 C13 32.65(12) . . ?
N1 Sc2 C11 90.76(13) . . ?
N2 Sc2 C11 105.47(12) . . ?
C21 Sc2 C11 139.94(12) . . ?
C25 Sc2 C11 169.16(13) . . ?
C22 Sc2 C11 114.75(12) . . ?
C12 Sc2 C11 32.67(11) . . ?
C13 Sc2 C11 54.53(12) . . ?
N1 Sc2 C14 136.72(12) . . ?
N2 Sc2 C14 124.48(12) . . ?
C21 Sc2 C14 143.87(12) . . ?
C25 Sc2 C14 123.89(12) . . ?
C22 Sc2 C14 116.50(14) . . ?
C12 Sc2 C14 54.44(12) . . ?
C13 Sc2 C14 32.98(12) . . ?
C11 Sc2 C14 54.94(13) . . ?
N1 Sc2 C15 123.19(13) . . ?
N2 Sc2 C15 135.14(12) . . ?
C21 Sc2 C15 133.65(12) . . ?
C25 Sc2 C15 139.58(13) . . ?
C22 Sc2 C15 100.33(13) . . ?
C12 Sc2 C15 53.87(12) . . ?
C13 Sc2 C15 54.20(12) . . ?
C11 Sc2 C15 32.81(13) . . ?
C14 Sc2 C15 32.97(12) . . ?
N1 Sc2 C24 127.45(12) . . ?
N2 Sc2 C24 112.91(12) . . ?
C21 Sc2 C24 54.58(11) . . ?
C25 Sc2 C24 32.76(11) . . ?
C22 Sc2 C24 54.14(11) . . ?
C12 Sc2 C24 145.20(12) . . ?
C13 Sc2 C24 112.93(12) . . ?
C11 Sc2 C24 140.25(13) . . ?
C14 Sc2 C24 93.40(12) . . ?
C15 Sc2 C24 107.57(13) . . ?
N1 Sc2 C23 131.79(11) . . ?
N2 Sc2 C23 137.22(11) . . ?
C21 Sc2 C23 54.23(11) . . ?
C25 Sc2 C23 53.92(11) . . ?
C22 Sc2 C23 32.48(12) . . ?
C12 Sc2 C23 140.80(12) . . ?
C13 Sc2 C23 120.81(13) . . ?
C11 Sc2 C23 115.80(12) . . ?
C14 Sc2 C23 89.91(11) . . ?
C15 Sc2 C23 87.63(12) . . ?
C24 Sc2 C23 32.04(12) . . ?
N1A Sc1A O1 88.2(6) . . ?
N1A Sc1A C2 150.2(6) . . ?
O1 Sc1A C2 114.6(3) . . ?
N1A Sc1A C3 128.1(6) . . ?
O1 Sc1A C3 96.4(3) . . ?
C2 Sc1A C3 35.67(16) . . ?
N1A Sc1A C1 119.1(6) . . ?
O1 Sc1A C1 150.0(3) . . ?
C2 Sc1A C1 35.42(16) . . ?
C3 Sc1A C1 57.8(2) . . ?
N1A Sc1A C4 97.9(6) . . ?
O1 Sc1A C4 112.7(3) . . ?
C2 Sc1A C4 56.6(2) . . ?
C3 Sc1A C4 33.50(18) . . ?
C1 Sc1A C4 55.1(2) . . ?
N1A Sc1A C5 94.0(6) . . ?
O1 Sc1A C5 144.7(4) . . ?
C2 Sc1A C5 56.3(2) . . ?
C3 Sc1A C5 55.4(2) . . ?
C1 Sc1A C5 32.79(15) . . ?
C4 Sc1A C5 32.10(16) . . ?
N1A Sc1A I1 95.8(5) . . ?
O1 Sc1A I1 94.8(3) . . ?
C2 Sc1A I1 100.7(3) . . ?
C3 Sc1A I1 134.8(3) . . ?
C1 Sc1A I1 94.4(3) . . ?
C4 Sc1A I1 149.4(3) . . ?
C5 Sc1A I1 119.8(3) . . ?
N2A Sc2A C14 119.8(5) . . ?
N2A Sc2A C15 120.3(5) . . ?
C14 Sc2A C15 38.99(16) . . ?
N2A Sc2A C23 126.9(5) . . ?
C14 Sc2A C23 111.8(2) . . ?
C15 Sc2A C23 107.0(2) . . ?
N2A Sc2A C24 107.8(5) . . ?
C14 Sc2A C24 112.2(2) . . ?
C15 Sc2A C24 131.7(3) . . ?
C23 Sc2A C24 36.20(15) . . ?
N2A Sc2A C22 99.1(5) . . ?
C14 Sc2A C22 140.1(3) . . ?
C15 Sc2A C22 114.6(2) . . ?
C23 Sc2A C22 35.37(14) . . ?
C24 Sc2A C22 57.99(15) . . ?
N2A Sc2A C13 84.2(5) . . ?
C14 Sc2A C13 35.93(15) . . ?
C15 Sc2A C13 59.73(16) . . ?
C23 Sc2A C13 144.2(3) . . ?
C24 Sc2A C13 125.6(2) . . ?
C22 Sc2A C13 174.3(2) . . ?
N2A Sc2A C11 85.9(5) . . ?
C14 Sc2A C11 60.12(17) . . ?
C15 Sc2A C11 34.96(16) . . ?
C23 Sc2A C11 132.9(2) . . ?
C24 Sc2A C11 166.2(3) . . ?
C22 Sc2A C11 119.2(2) . . ?
C13 Sc2A C11 56.05(15) . . ?
N2A Sc2A C25 76.0(5) . . ?
C14 Sc2A C25 139.3(3) . . ?
C15 Sc2A C25 163.2(3) . . ?
C23 Sc2A C25 56.42(15) . . ?
C24 Sc2A C25 33.10(13) . . ?
C22 Sc2A C25 54.66(14) . . ?
C13 Sc2A C25 131.0(2) . . ?
C11 Sc2A C25 158.8(2) . . ?
N2A Sc2A C12 68.0(5) . . ?
C14 Sc2A C12 56.97(16) . . ?
C15 Sc2A C12 56.03(16) . . ?
C23 Sc2A C12 163.0(2) . . ?
C24 Sc2A C12 155.6(2) . . ?
C22 Sc2A C12 145.2(2) . . ?
C13 Sc2A C12 32.23(13) . . ?
C11 Sc2A C12 32.05(12) . . ?
C25 Sc2A C12 140.6(2) . . ?
N2A Sc2A C21 71.8(5) . . ?
C14 Sc2A C21 166.1(3) . . ?
C15 Sc2A C21 144.2(2) . . ?
C23 Sc2A C21 55.45(14) . . ?
C24 Sc2A C21 54.61(14) . . ?
C22 Sc2A C21 32.22(13) . . ?
C13 Sc2A C21 153.0(2) . . ?
C11 Sc2A C21 131.6(2) . . ?
C25 Sc2A C21 31.50(11) . . ?
C12 Sc2A C21 136.8(2) . . ?
N2 N1 Sc1 75.0(2) . . ?
N2 N1 Sc2 73.5(2) . . ?
Sc1 N1 Sc2 148.50(17) . . ?
N1 N2 Sc1 71.3(2) . . ?
N1 N2 Sc2 73.4(2) . . ?
Sc1 N2 Sc2 144.65(16) . . ?
N2A N1A Sc1A 173.7(16) . . ?
N1A N2A Sc2A 177.1(14) . . ?
C34 O1 C31 107.9(3) . . ?
C34 O1 Sc1A 111.7(3) . . ?
C31 O1 Sc1A 127.6(3) . . ?
C34 O1 Sc1 123.8(2) . . ?
C31 O1 Sc1 119.4(2) . . ?
C5 C1 C2 108.1(3) . . ?
C5 C1 C6 125.6(3) . . ?
C2 C1 C6 126.0(3) . . ?
C5 C1 Sc1A 80.7(3) . . ?
C2 C1 Sc1A 66.8(2) . . ?
C6 C1 Sc1A 123.6(3) . . ?
C5 C1 Sc1 71.61(19) . . ?
C2 C1 Sc1 76.14(19) . . ?
C6 C1 Sc1 123.5(2) . . ?
C3 C2 C1 108.0(3) . . ?
C3 C2 C7 127.6(3) . . ?
C1 C2 C7 124.0(3) . . ?
C3 C2 Sc1A 75.6(3) . . ?
C1 C2 Sc1A 77.8(3) . . ?
C7 C2 Sc1A 118.4(3) . . ?
C3 C2 Sc1 72.9(2) . . ?
C1 C2 Sc1 71.62(19) . . ?
C7 C2 Sc1 126.5(2) . . ?
C2 C3 C4 107.7(3) . . ?
C2 C3 C8 127.1(4) . . ?
C4 C3 C8 124.7(4) . . ?
C2 C3 Sc1A 68.7(3) . . ?
C4 C3 Sc1A 80.5(3) . . ?
C8 C3 Sc1A 122.2(3) . . ?
C2 C3 Sc1 75.3(2) . . ?
C4 C3 Sc1 70.6(2) . . ?
C8 C3 Sc1 125.2(3) . . ?
C5 C4 C3 108.6(3) . . ?
C5 C4 C9 125.3(4) . . ?
C3 C4 C9 125.0(4) . . ?
C5 C4 Sc1 73.50(19) . . ?
C3 C4 Sc1 76.82(19) . . ?
C9 C4 Sc1 125.0(3) . . ?
C5 C4 Sc1A 75.9(3) . . ?
C3 C4 Sc1A 66.0(2) . . ?
C9 C4 Sc1A 132.7(3) . . ?
C4 C5 C1 107.5(3) . . ?
C4 C5 C10 126.5(4) . . ?
C1 C5 C10 125.8(4) . . ?
C4 C5 Sc1 73.4(2) . . ?
C1 C5 Sc1 75.57(19) . . ?
C10 C5 Sc1 121.1(2) . . ?
C4 C5 Sc1A 72.0(3) . . ?
C1 C5 Sc1A 66.5(2) . . ?
C10 C5 Sc1A 130.9(3) . . ?
C12 C11 C15 107.2(3) . . ?
C12 C11 C16 126.9(4) . . ?
C15 C11 C16 125.8(3) . . ?
C12 C11 Sc2A 79.5(2) . . ?
C15 C11 Sc2A 60.9(2) . . ?
C16 C11 Sc2A 127.1(3) . . ?
C12 C11 Sc2 73.49(19) . . ?
C15 C11 Sc2 74.40(19) . . ?
C16 C11 Sc2 120.8(2) . . ?
C13 C12 C11 109.2(3) . . ?
C13 C12 C17 126.2(3) . . ?
C11 C12 C17 124.5(3) . . ?
C13 C12 Sc2 73.76(18) . . ?
C11 C12 Sc2 73.83(19) . . ?
C17 C12 Sc2 122.2(2) . . ?
C13 C12 Sc2A 66.2(2) . . ?
C11 C12 Sc2A 68.4(2) . . ?
C17 C12 Sc2A 135.1(3) . . ?
C12 C13 C14 108.4(3) . . ?
C12 C13 C18 126.4(3) . . ?
C14 C13 C18 125.2(4) . . ?
C12 C13 Sc2A 81.5(2) . . ?
C14 C13 Sc2A 60.9(2) . . ?
C18 C13 Sc2A 124.6(3) . . ?
C12 C13 Sc2 73.58(19) . . ?
C14 C13 Sc2 74.26(19) . . ?
C18 C13 Sc2 120.3(2) . . ?
C13 C14 C15 106.5(4) . . ?
C13 C14 C19 125.0(4) . . ?
C15 C14 C19 127.8(4) . . ?
C13 C14 Sc2A 83.2(2) . . ?
C15 C14 Sc2A 72.1(2) . . ?
C19 C14 Sc2A 118.6(3) . . ?
C13 C14 Sc2 72.8(2) . . ?
C15 C14 Sc2 73.6(2) . . ?
C19 C14 Sc2 126.4(2) . . ?
C11 C15 C14 108.7(3) . . ?
C11 C15 C20 124.3(4) . . ?
C14 C15 C20 126.1(4) . . ?
C11 C15 Sc2A 84.2(3) . . ?
C14 C15 Sc2A 68.9(2) . . ?
C20 C15 Sc2A 121.4(3) . . ?
C11 C15 Sc2 72.8(2) . . ?
C14 C15 Sc2 73.4(2) . . ?
C20 C15 Sc2 128.0(2) . . ?
C25 C21 C22 107.8(3) . . ?
C25 C21 C26 125.8(3) . . ?
C22 C21 C26 126.3(3) . . ?
C25 C21 Sc2 74.02(18) . . ?
C22 C21 Sc2 74.54(19) . . ?
C26 C21 Sc2 121.0(2) . . ?
C25 C21 Sc2A 71.7(2) . . ?
C22 C21 Sc2A 64.7(2) . . ?
C26 C21 Sc2A 132.7(2) . . ?
C23 C22 C21 107.9(3) . . ?
C23 C22 C27 126.6(4) . . ?
C21 C22 C27 125.4(4) . . ?
C23 C22 Sc2A 65.2(2) . . ?
C21 C22 Sc2A 83.1(2) . . ?
C27 C22 Sc2A 119.6(3) . . ?
C23 C22 Sc2 77.01(19) . . ?
C21 C22 Sc2 72.10(19) . . ?
C27 C22 Sc2 119.0(2) . . ?
C24 C23 C22 108.0(3) . . ?
C24 C23 C28 125.6(4) . . ?
C22 C23 C28 125.3(4) . . ?
C24 C23 Sc2A 75.3(2) . . ?
C22 C23 Sc2A 79.4(2) . . ?
C28 C23 Sc2A 121.4(2) . . ?
C24 C23 Sc2 72.7(2) . . ?
C22 C23 Sc2 70.5(2) . . ?
C28 C23 Sc2 132.0(2) . . ?
C23 C24 C25 108.3(3) . . ?
C23 C24 C29 126.4(3) . . ?
C25 C24 C29 124.5(3) . . ?
C23 C24 Sc2A 68.5(2) . . ?
C25 C24 Sc2A 83.8(2) . . ?
C29 C24 Sc2A 121.7(3) . . ?
C23 C24 Sc2 75.26(19) . . ?
C25 C24 Sc2 71.15(18) . . ?
C29 C24 Sc2 127.2(3) . . ?
C24 C25 C21 107.9(3) . . ?
C24 C25 C30 124.7(3) . . ?
C21 C25 C30 127.3(3) . . ?
C24 C25 Sc2 76.09(18) . . ?
C21 C25 Sc2 72.56(19) . . ?
C30 C25 Sc2 120.2(2) . . ?
C24 C25 Sc2A 63.1(2) . . ?
C21 C25 Sc2A 76.8(2) . . ?
C30 C25 Sc2A 127.9(3) . . ?
O1 C31 C32 106.2(3) . . ?
C33 C32 C31 102.9(3) . . ?
C34 C33 C32 101.8(3) . . ?
O1 C34 C33 105.2(3) . . ?
C37 C36 C35 119.6(5) . . ?
C36 C37 C38 118.7(5) . . ?
C39 C38 C37 119.4(5) . . ?
C38 C39 C40 119.5(6) . . ?

loop_
_geom_bond_atom_site_label_1
_geom_bond_atom_site_label_2
_geom_bond_distance
_geom_bond_site_symmetry_2
_geom_bond_publ_flag
Sc1 Cnt1 2.209 . ?
Sc2 Cnt2 2.200 . ?
Sc2 Cnt3 2.198 . ?
Sc1 N1 2.125(3) . ?
Sc1 N2 2.168(4) . ?
Sc1 O1 2.231(3) . ?
Sc1 C4 2.468(4) . ?
Sc1 C5 2.470(4) . ?
Sc1 C1 2.521(4) . ?
Sc1 C3 2.548(4) . ?
Sc1 C2 2.579(4) . ?
Sc1 I1 2.8813(13) . ?
Sc2 N1 2.184(3) . ?
Sc2 N2 2.185(4) . ?
Sc2 C21 2.457(3) . ?
Sc2 C25 2.476(3) . ?
Sc2 C22 2.488(3) . ?
Sc2 C12 2.498(3) . ?
Sc2 C13 2.500(3) . ?
Sc2 C11 2.502(3) . ?
Sc2 C14 2.520(4) . ?
Sc2 C15 2.523(4) . ?
Sc2 C24 2.539(3) . ?
Sc2 C23 2.572(4) . ?
Sc1A N1A 1.985(19) . ?
Sc1A O1 2.065(8) . ?
Sc1A C2 2.247(7) . ?
Sc1A C3 2.336(8) . ?
Sc1A C1 2.390(8) . ?
Sc1A C4 2.521(8) . ?
Sc1A C5 2.570(8) . ?
Sc1A I1 2.689(7) . ?
Sc2A N2A 1.991(18) . ?
Sc2A C14 2.122(5) . ?
Sc2A C15 2.164(5) . ?
Sc2A C23 2.223(5) . ?
Sc2A C24 2.311(5) . ?
Sc2A C22 2.407(5) . ?
Sc2A C13 2.411(5) . ?
Sc2A C11 2.465(5) . ?
Sc2A C25 2.577(5) . ?
Sc2A C12 2.606(5) . ?
Sc2A C21 2.643(5) . ?
N1 N2 1.246(4) . ?
N1A N2A 1.23(2) . ?
O1 C34 1.455(5) . ?
O1 C31 1.473(4) . ?
C1 C5 1.411(5) . ?
C1 C2 1.417(5) . ?
C1 C6 1.506(5) . ?
C2 C3 1.406(5) . ?
C2 C7 1.498(5) . ?
C3 C4 1.411(6) . ?
C3 C8 1.513(5) . ?
C4 C5 1.409(6) . ?
C4 C9 1.504(6) . ?
C5 C10 1.503(6) . ?
C11 C12 1.406(5) . ?
C11 C15 1.420(6) . ?
C11 C16 1.509(5) . ?
C12 C13 1.405(5) . ?
C12 C17 1.507(6) . ?
C13 C14 1.425(5) . ?
C13 C18 1.508(5) . ?
C14 C15 1.431(5) . ?
C14 C19 1.483(6) . ?
C15 C20 1.499(6) . ?
C21 C25 1.419(5) . ?
C21 C22 1.420(5) . ?
C21 C26 1.509(5) . ?
C22 C23 1.417(5) . ?
C22 C27 1.500(5) . ?
C23 C24 1.411(5) . ?
C23 C28 1.506(5) . ?
C24 C25 1.416(5) . ?
C24 C29 1.504(5) . ?
C25 C30 1.506(5) . ?
C31 C32 1.513(5) . ?
C32 C33 1.512(6) . ?
C33 C34 1.507(6) . ?
C35 C36 1.514(7) . ?
C36 C37 1.459(8) . ?
C37 C38 1.507(8) . ?
C38 C39 1.435(9) . ?
C39 C40 1.448(9) . ?

loop_
_geom_torsion_atom_site_label_1
_geom_torsion_atom_site_label_2
_geom_torsion_atom_site_label_3
_geom_torsion_atom_site_label_4
_geom_torsion
_geom_torsion_site_symmetry_1
_geom_torsion_site_symmetry_2
_geom_torsion_site_symmetry_3
_geom_torsion_site_symmetry_4
_geom_torsion_publ_flag
Sc2 N1 N2 Sc1 -179.72(12) . . . . ?
Sc1 N1 N2 Sc2 179.72(12) . . . . ?
C5 C1 C2 C3 -0.8(4) . . . . ?
C6 C1 C2 C3 -174.1(3) . . . . ?
Sc1A C1 C2 C3 70.2(3) . . . . ?
Sc1 C1 C2 C3 64.3(2) . . . . ?
C5 C1 C2 C7 172.8(3) . . . . ?
C6 C1 C2 C7 -0.6(5) . . . . ?
Sc1A C1 C2 C7 -116.2(4) . . . . ?
Sc1 C1 C2 C7 -122.2(3) . . . . ?
C5 C1 C2 Sc1A -71.0(3) . . . . ?
C6 C1 C2 Sc1A 115.6(4) . . . . ?
C5 C1 C2 Sc1 -65.0(2) . . . . ?
C6 C1 C2 Sc1 121.6(3) . . . . ?
C1 C2 C3 C4 0.1(4) . . . . ?
C7 C2 C3 C4 -173.1(3) . . . . ?
Sc1A C2 C3 C4 71.9(3) . . . . ?
Sc1 C2 C3 C4 63.6(2) . . . . ?
C1 C2 C3 C8 173.2(3) . . . . ?
C7 C2 C3 C8 0.0(6) . . . . ?
Sc1A C2 C3 C8 -115.0(4) . . . . ?
Sc1 C2 C3 C8 -123.3(4) . . . . ?
C1 C2 C3 Sc1A -71.7(3) . . . . ?
C7 C2 C3 Sc1A 115.0(4) . . . . ?
C1 C2 C3 Sc1 -63.4(2) . . . . ?
C7 C2 C3 Sc1 123.3(4) . . . . ?
C2 C3 C4 C5 0.5(4) . . . . ?
C8 C3 C4 C5 -172.8(3) . . . . ?
Sc1A C3 C4 C5 64.4(3) . . . . ?
Sc1 C3 C4 C5 67.2(2) . . . . ?
C2 C3 C4 C9 169.6(4) . . . . ?
C8 C3 C4 C9 -3.7(6) . . . . ?
Sc1A C3 C4 C9 -126.5(4) . . . . ?
Sc1 C3 C4 C9 -123.7(4) . . . . ?
C2 C3 C4 Sc1 -66.7(2) . . . . ?
C8 C3 C4 Sc1 120.0(3) . . . . ?
C2 C3 C4 Sc1A -63.9(3) . . . . ?
C8 C3 C4 Sc1A 122.8(4) . . . . ?
C3 C4 C5 C1 -1.0(4) . . . . ?
C9 C4 C5 C1 -170.0(3) . . . . ?
Sc1 C4 C5 C1 68.5(2) . . . . ?
Sc1A C4 C5 C1 57.2(3) . . . . ?
C3 C4 C5 C10 173.8(3) . . . . ?
C9 C4 C5 C10 4.8(6) . . . . ?
Sc1 C4 C5 C10 -116.7(3) . . . . ?
Sc1A C4 C5 C10 -128.0(4) . . . . ?
C3 C4 C5 Sc1 -69.5(2) . . . . ?
C9 C4 C5 Sc1 121.5(4) . . . . ?
C3 C4 C5 Sc1A -58.2(3) . . . . ?
C9 C4 C5 Sc1A 132.8(4) . . . . ?
C2 C1 C5 C4 1.1(4) . . . . ?
C6 C1 C5 C4 174.5(3) . . . . ?
Sc1A C1 C5 C4 -60.6(3) . . . . ?
Sc1 C1 C5 C4 -67.0(2) . . . . ?
C2 C1 C5 C10 -173.8(3) . . . . ?
C6 C1 C5 C10 -0.4(5) . . . . ?
Sc1A C1 C5 C10 124.5(4) . . . . ?
Sc1 C1 C5 C10 118.2(3) . . . . ?
C2 C1 C5 Sc1 68.0(2) . . . . ?
C6 C1 C5 Sc1 -118.6(3) . . . . ?
C2 C1 C5 Sc1A 61.7(3) . . . . ?
C6 C1 C5 Sc1A -124.9(4) . . . . ?
C15 C11 C12 C13 -1.5(4) . . . . ?
C16 C11 C12 C13 -177.7(3) . . . . ?
Sc2A C11 C12 C13 53.4(3) . . . . ?
Sc2 C11 C12 C13 65.8(2) . . . . ?
C15 C11 C12 C17 174.4(3) . . . . ?
C16 C11 C12 C17 -1.8(6) . . . . ?
Sc2A C11 C12 C17 -130.8(3) . . . . ?
Sc2 C11 C12 C17 -118.3(3) . . . . ?
C15 C11 C12 Sc2 -67.3(2) . . . . ?
C16 C11 C12 Sc2 116.5(4) . . . . ?
C15 C11 C12 Sc2A -54.9(2) . . . . ?
C16 C11 C12 Sc2A 128.9(4) . . . . ?
C11 C12 C13 C14 0.8(4) . . . . ?
C17 C12 C13 C14 -175.0(3) . . . . ?
Sc2 C12 C13 C14 66.7(2) . . . . ?
Sc2A C12 C13 C14 55.4(2) . . . . ?
C11 C12 C13 C18 178.2(3) . . . . ?
C17 C12 C13 C18 2.4(5) . . . . ?
Sc2 C12 C13 C18 -115.9(3) . . . . ?
Sc2A C12 C13 C18 -127.2(4) . . . . ?
C11 C12 C13 Sc2A -54.6(3) . . . . ?
C17 C12 C13 Sc2A 129.6(3) . . . . ?
C11 C12 C13 Sc2 -65.9(2) . . . . ?
C17 C12 C13 Sc2 118.3(3) . . . . ?
C12 C13 C14 C15 0.2(4) . . . . ?
C18 C13 C14 C15 -177.2(3) . . . . ?
Sc2A C13 C14 C15 69.0(3) . . . . ?
Sc2 C13 C14 C15 66.5(2) . . . . ?
C12 C13 C14 C19 171.0(3) . . . . ?
C18 C13 C14 C19 -6.4(5) . . . . ?
Sc2A C13 C14 C19 -120.2(4) . . . . ?
Sc2 C13 C14 C19 -122.8(3) . . . . ?
C12 C13 C14 Sc2A -68.8(3) . . . . ?
C18 C13 C14 Sc2A 113.8(3) . . . . ?
C12 C13 C14 Sc2 -66.2(2) . . . . ?
C18 C13 C14 Sc2 116.3(3) . . . . ?
C12 C11 C15 C14 1.6(4) . . . . ?
C16 C11 C15 C14 177.9(3) . . . . ?
Sc2A C11 C15 C14 -65.4(3) . . . . ?
Sc2 C11 C15 C14 -65.1(2) . . . . ?
C12 C11 C15 C20 -168.6(3) . . . . ?
C16 C11 C15 C20 7.7(6) . . . . ?
Sc2A C11 C15 C20 124.4(4) . . . . ?
Sc2 C11 C15 C20 124.7(3) . . . . ?
C12 C11 C15 Sc2A 67.0(3) . . . . ?
C16 C11 C15 Sc2A -116.7(4) . . . . ?
C12 C11 C15 Sc2 66.7(2) . . . . ?
C16 C11 C15 Sc2 -117.0(4) . . . . ?
C13 C14 C15 C11 -1.1(4) . . . . ?
C19 C14 C15 C11 -171.6(3) . . . . ?
Sc2A C14 C15 C11 75.8(3) . . . . ?
Sc2 C14 C15 C11 64.7(2) . . . . ?
C13 C14 C15 C20 168.9(3) . . . . ?
C19 C14 C15 C20 -1.6(6) . . . . ?
Sc2A C14 C15 C20 -114.2(4) . . . . ?
Sc2 C14 C15 C20 -125.3(3) . . . . ?
C13 C14 C15 Sc2A -76.9(3) . . . . ?
C19 C14 C15 Sc2A 112.6(4) . . . . ?
C13 C14 C15 Sc2 -65.8(2) . . . . ?
C19 C14 C15 Sc2 123.7(3) . . . . ?
C25 C21 C22 C23 2.2(4) . . . . ?
C26 C21 C22 C23 -173.2(3) . . . . ?
Sc2 C21 C22 C23 69.3(2) . . . . ?
Sc2A C21 C22 C23 61.1(2) . . . . ?
C25 C21 C22 C27 179.6(3) . . . . ?
C26 C21 C22 C27 4.1(5) . . . . ?
Sc2 C21 C22 C27 -113.3(3) . . . . ?
Sc2A C21 C22 C27 -121.6(4) . . . . ?
C25 C21 C22 Sc2A -58.8(3) . . . . ?
C26 C21 C22 Sc2A 125.7(3) . . . . ?
C25 C21 C22 Sc2 -67.1(2) . . . . ?
C26 C21 C22 Sc2 117.4(3) . . . . ?
C21 C22 C23 C24 -2.6(4) . . . . ?
C27 C22 C23 C24 -179.9(3) . . . . ?
Sc2A C22 C23 C24 70.6(3) . . . . ?
Sc2 C22 C23 C24 63.5(2) . . . . ?
C21 C22 C23 C28 165.7(3) . . . . ?
C27 C22 C23 C28 -11.6(5) . . . . ?
Sc2A C22 C23 C28 -121.1(3) . . . . ?
Sc2 C22 C23 C28 -128.3(3) . . . . ?
C21 C22 C23 Sc2A -73.2(3) . . . . ?
C27 C22 C23 Sc2A 109.5(4) . . . . ?
C21 C22 C23 Sc2 -66.0(2) . . . . ?
C27 C22 C23 Sc2 116.6(3) . . . . ?
C22 C23 C24 C25 2.0(4) . . . . ?
C28 C23 C24 C25 -166.3(3) . . . . ?
Sc2A C23 C24 C25 75.4(3) . . . . ?
Sc2 C23 C24 C25 64.0(2) . . . . ?
C22 C23 C24 C29 172.3(3) . . . . ?
C28 C23 C24 C29 4.1(5) . . . . ?
Sc2A C23 C24 C29 -114.2(4) . . . . ?
Sc2 C23 C24 C29 -125.7(4) . . . . ?
C22 C23 C24 Sc2A -73.5(3) . . . . ?
C28 C23 C24 Sc2A 118.3(3) . . . . ?
C22 C23 C24 Sc2 -62.0(2) . . . . ?
C28 C23 C24 Sc2 129.7(3) . . . . ?
C23 C24 C25 C21 -0.6(4) . . . . ?
C29 C24 C25 C21 -171.1(3) . . . . ?
Sc2A C24 C25 C21 64.3(3) . . . . ?
Sc2 C24 C25 C21 66.1(2) . . . . ?
C23 C24 C25 C30 176.0(3) . . . . ?
C29 C24 C25 C30 5.4(5) . . . . ?
Sc2A C24 C25 C30 -119.1(3) . . . . ?
Sc2 C24 C25 C30 -117.3(3) . . . . ?
C23 C24 C25 Sc2 -66.7(2) . . . . ?
C29 C24 C25 Sc2 122.7(4) . . . . ?
C23 C24 C25 Sc2A -64.9(2) . . . . ?
C29 C24 C25 Sc2A 124.5(4) . . . . ?
C22 C21 C25 C24 -1.0(4) . . . . ?
C26 C21 C25 C24 174.5(3) . . . . ?
Sc2 C21 C25 C24 -68.5(2) . . . . ?
Sc2A C21 C25 C24 -55.6(2) . . . . ?
C22 C21 C25 C30 -177.5(3) . . . . ?
C26 C21 C25 C30 -1.9(5) . . . . ?
Sc2 C21 C25 C30 115.1(3) . . . . ?
Sc2A C21 C25 C30 128.0(4) . . . . ?
C22 C21 C25 Sc2 67.5(2) . . . . ?
C26 C21 C25 Sc2 -117.0(3) . . . . ?
C22 C21 C25 Sc2A 54.6(2) . . . . ?
C26 C21 C25 Sc2A -129.9(3) . . . . ?
C34 O1 C31 C32 -3.0(4) . . . . ?
Sc1A O1 C31 C32 -140.6(3) . . . . ?
Sc1 O1 C31 C32 -151.5(2) . . . . ?
O1 C31 C32 C33 26.2(4) . . . . ?
C31 C32 C33 C34 -38.5(4) . . . . ?
C31 O1 C34 C33 -21.7(4) . . . . ?
Sc1A O1 C34 C33 123.2(3) . . . . ?
Sc1 O1 C34 C33 125.1(3) . . . . ?
C32 C33 C34 O1 37.5(4) . . . . ?
C35 C36 C37 C38 -179.4(5) . . . . ?
C36 C37 C38 C39 -177.5(6) . . . . ?
C37 C38 C39 C40 180.0(6) . . . . ?
